data_4516541
loop_
_publ_author_name
'Banerjee, Kaustuv'
'Roy, Sandipan'
'Kotal, Moumita'
'Biradha, Kumar'

_publ_section_title
;
 Coordination Polymers Containing Tubular, Layered, and Diamondoid
 Networks: Redox, Luminescence, and Electron Paramagnetic Resonance
 Activities
;
_journal_issue 11
_journal_name_full 'Crystal Growth &amp; Design'
_journal_page_first 5604
_journal_paper_doi 10.1021/acs.cgd.5b01329
_journal_volume 15
_journal_year 2015
_chemical_formula_sum 'C26 H28 Co N4 O11'
_chemical_formula_weight 631.45
_space_group_IT_number 2
_space_group_name_Hall '-P 1'
_space_group_name_H-M_alt 'P -1'
_symmetry_cell_setting triclinic
_symmetry_space_group_name_H-M 'P -1'
_atom_sites_solution_hydrogens geom
_atom_sites_solution_primary direct
_atom_sites_solution_secondary difmap
_audit_creation_method SHELXL-97
_cell_angle_alpha 110.367(13)
_cell_angle_beta 102.914(14)
_cell_angle_gamma 108.996(9)
_cell_formula_units_Z 2
_cell_length_a 10.259(3)
_cell_length_b 12.726(4)
_cell_length_c 12.728(6)
_cell_measurement_reflns_used 4940
_cell_measurement_temperature 293(2)
_cell_measurement_theta_max 25.50
_cell_measurement_theta_min 2.27
_cell_volume 1362.5(9)
_computing_structure_refinement 'SHELXL-97 (Sheldrick, 1997)'
_computing_structure_solution 'SHELXS-97 (Sheldrick, 1990)'
_diffrn_ambient_temperature 293(2)
_diffrn_measured_fraction_theta_full 0.971
_diffrn_measured_fraction_theta_max 0.971
_diffrn_measurement_device_type 'Bruker APEX 2 CCD'
_diffrn_measurement_method Hemisphere
_diffrn_radiation_monochromator graphite
_diffrn_radiation_source 'fine-focus sealed tube'
_diffrn_radiation_type MoK\a
_diffrn_radiation_wavelength 0.71073
_diffrn_reflns_av_R_equivalents 0.2186
_diffrn_reflns_av_sigmaI/netI 0.3347
_diffrn_reflns_limit_h_max 12
_diffrn_reflns_limit_h_min -12
_diffrn_reflns_limit_k_max 15
_diffrn_reflns_limit_k_min -15
_diffrn_reflns_limit_l_max 15
_diffrn_reflns_limit_l_min -15
_diffrn_reflns_number 12785
_diffrn_reflns_theta_full 25.50
_diffrn_reflns_theta_max 25.50
_diffrn_reflns_theta_min 2.27
_exptl_absorpt_coefficient_mu 0.699
_exptl_absorpt_correction_T_max 0.907
_exptl_absorpt_correction_T_min 0.874
_exptl_absorpt_correction_type empirical
_exptl_absorpt_process_details sadabs
_exptl_crystal_colour Pink
_exptl_crystal_density_diffrn 1.539
_exptl_crystal_density_method 'not measured'
_exptl_crystal_description Block
_exptl_crystal_F_000 654
_exptl_crystal_size_max 0.26
_exptl_crystal_size_mid 0.16
_exptl_crystal_size_min 0.14
_refine_diff_density_max 0.700
_refine_diff_density_min -0.993
_refine_diff_density_rms 0.106
_refine_ls_extinction_coef 0.0032(7)
_refine_ls_extinction_expression Fc^*^=kFc[1+0.001xFc^2^\l^3^/sin(2\q)]^-1/4^
_refine_ls_extinction_method SHELXL
_refine_ls_goodness_of_fit_ref 0.961
_refine_ls_hydrogen_treatment constr
_refine_ls_matrix_type full
_refine_ls_number_parameters 380
_refine_ls_number_reflns 4940
_refine_ls_number_restraints 0
_refine_ls_restrained_S_all 0.961
_refine_ls_R_factor_all 0.2898
_refine_ls_R_factor_gt 0.0853
_refine_ls_shift/su_max 0.000
_refine_ls_shift/su_mean 0.000
_refine_ls_structure_factor_coef Fsqd
_refine_ls_weighting_details 'calc w=1/[\s^2^(Fo^2^)+(0.0100P)^2^+0.0000P] where P=(Fo^2^+2Fc^2^)/3'
_refine_ls_weighting_scheme calc
_refine_ls_wR_factor_gt 0.1199
_refine_ls_wR_factor_ref 0.1416
_reflns_number_gt 1671
_reflns_number_total 4940
_reflns_threshold_expression >2sigma(I)
_cod_data_source_file cg5b01329_si_002.cif
_cod_data_source_block 4
_cod_depositor_comments
;
The following automatic conversions were performed:

data item '_symmetry_cell_setting' value 'Triclinic' was changed to
'triclinic' in accordance with the
/home/saulius/struct/COD-crude-data/automatic-downloads/DataCite-retrospective/ACS/depositions/lib/dictionaries/cif_core.dic
dictionary named 'cif_core.dic' version 2.4.2 last updated on
2011-04-26.

Automatic conversion script
Id: cif_fix_values 6909 2019-04-08 15:41:33Z antanas 
;
_cod_original_sg_symbol_H-M P-1
_cod_database_code 4516541

loop_
_symmetry_equiv_pos_as_xyz
'x, y, z'
'-x, -y, -z'

loop_
_atom_site_label
_atom_site_type_symbol
_atom_site_fract_x
_atom_site_fract_y
_atom_site_fract_z
_atom_site_U_iso_or_equiv
_atom_site_adp_type
_atom_site_occupancy
_atom_site_symmetry_multiplicity
_atom_site_calc_flag
_atom_site_refinement_flags
Co1 Co 0.72854(11) 0.24981(10) 0.21763(11) 0.0341(4) Uani 1 1 d .
O1A O -0.0482(5) 0.2701(5) 0.2441(6) 0.0423(17) Uani 1 1 d .
O2A O -0.2181(5) 0.1721(4) 0.0580(5) 0.0355(14) Uani 1 1 d .
O3A O 0.4499(6) 0.2513(6) 0.3000(7) 0.064(2) Uani 1 1 d .
O4A O 0.5092(5) 0.1992(4) 0.1401(5) 0.0412(16) Uani 1 1 d .
C1A C 0.0240(8) 0.1781(7) 0.0764(8) 0.029(2) Uani 1 1 d .
C2A C -0.0192(8) 0.1164(7) -0.0451(9) 0.036(2) Uani 1 1 d .
H2A H -0.1161 0.0907 -0.0956 0.043 Uiso 1 1 calc R
C3A C 0.0829(8) 0.0911(7) -0.0951(8) 0.048(3) Uani 1 1 d .
H3A H 0.0564 0.0515 -0.1786 0.058 Uiso 1 1 calc R
C4A C 0.2263(8) 0.1275(7) -0.0149(8) 0.036(2) Uani 1 1 d .
H4A H 0.2954 0.1115 -0.0461 0.044 Uiso 1 1 calc R
C5A C 0.2662(7) 0.1850(7) 0.1062(9) 0.032(2) Uani 1 1 d .
C6A C 0.1655(7) 0.2133(6) 0.1552(7) 0.037(2) Uani 1 1 d .
H6A H 0.1928 0.2547 0.2386 0.045 Uiso 1 1 calc R
C7A C -0.0879(9) 0.2086(8) 0.1307(10) 0.039(3) Uani 1 1 d .
C8A C 0.4158(8) 0.2127(8) 0.1881(10) 0.039(3) Uani 1 1 d .
N11A N 0.6768(6) 0.0773(6) 0.2321(6) 0.0365(18) Uani 1 1 d .
N12A N 0.3683(6) -0.2260(6) 0.1269(6) 0.0403(19) Uani 1 1 d .
H12A H 0.3051 -0.2105 0.0856 0.048 Uiso 1 1 calc R
C11A C 0.5145(8) -0.1305(7) 0.1908(7) 0.032(2) Uani 1 1 d .
C12A C 0.5458(8) -0.0227(7) 0.1739(7) 0.036(2) Uani 1 1 d .
H12B H 0.4703 -0.0215 0.1188 0.043 Uiso 1 1 calc R
C13A C 0.7883(8) 0.0780(7) 0.3155(7) 0.037(2) Uani 1 1 d .
H13A H 0.8802 0.1480 0.3582 0.044 Uiso 1 1 calc R
C14A C 0.7637(8) -0.0269(7) 0.3365(7) 0.040(2) Uani 1 1 d .
H14A H 0.8406 -0.0272 0.3912 0.048 Uiso 1 1 calc R
C15A C 0.6270(8) -0.1288(7) 0.2768(7) 0.036(2) Uani 1 1 d .
H15A H 0.6096 -0.1964 0.2937 0.043 Uiso 1 1 calc R
O21A O 0.3969(5) -0.3753(5) 0.1739(6) 0.067(2) Uani 1 1 d .
C21A C 0.3161(8) -0.3407(8) 0.1234(8) 0.043(2) Uani 1 1 d .
C22A C 0.1529(8) -0.4214(7) 0.0587(7) 0.031(2) Uani 1 1 d .
C23A C 0.0509(9) -0.3724(7) 0.0418(7) 0.044(2) Uani 1 1 d .
H23A H 0.0851 -0.2866 0.0707 0.053 Uiso 1 1 calc R
C24A C -0.1021(9) -0.4509(7) -0.0183(8) 0.048(2) Uani 1 1 d .
H24A H -0.1691 -0.4178 -0.0311 0.058 Uiso 1 1 calc R
N11B N 0.7896(6) 0.4302(6) 0.2181(6) 0.0363(18) Uani 1 1 d .
N12B N 1.1216(8) 0.7278(6) 0.3514(6) 0.054(2) Uani 1 1 d .
H12C H 1.1810 0.7024 0.3822 0.065 Uiso 1 1 calc R
C11B C 0.9690(9) 0.6424(8) 0.2937(8) 0.043(2) Uani 1 1 d .
C12B C 0.9296(8) 0.5203(7) 0.2749(7) 0.036(2) Uani 1 1 d .
H12D H 1.0048 0.5000 0.3034 0.043 Uiso 1 1 calc R
C13B C 0.6806(8) 0.4601(8) 0.1776(8) 0.051(3) Uani 1 1 d .
H13B H 0.5823 0.3990 0.1375 0.061 Uiso 1 1 calc R
C14B C 0.7130(10) 0.5799(9) 0.1948(9) 0.070(3) Uani 1 1 d .
H14B H 0.6358 0.5977 0.1649 0.084 Uiso 1 1 calc R
C15B C 0.8581(9) 0.6758(8) 0.2557(8) 0.056(3) Uani 1 1 d .
H15B H 0.8791 0.7575 0.2700 0.068 Uiso 1 1 calc R
O21B O 1.1108(6) 0.8878(5) 0.3204(6) 0.084(2) Uani 1 1 d .
C21B C 1.1858(10) 0.8463(8) 0.3639(8) 0.046(3) Uani 1 1 d .
C22B C 1.3494(9) 0.9217(7) 0.4343(7) 0.036(2) Uani 1 1 d .
C23B C 1.4346(9) 0.8901(7) 0.5072(8) 0.048(3) Uani 1 1 d .
H23B H 1.3912 0.8152 0.5102 0.058 Uiso 1 1 calc R
C24B C 1.5846(9) 0.9699(7) 0.5761(8) 0.047(3) Uani 1 1 d .
H24B H 1.6405 0.9510 0.6287 0.057 Uiso 1 1 calc R
O1W O 0.7470(5) 0.3353(4) 0.3986(5) 0.0460(16) Uani 1 1 d .
O2W O 1.1716(7) 0.4182(5) 0.4697(6) 0.104(3) Uani 1 1 d .
O3W O 1.6202(8) 0.6717(8) 0.5019(6) 0.124(3) Uani 1 1 d .
O4W O 1.3070(7) 0.5680(6) 0.3448(6) 0.110(2) Uani 1 1 d .
O5W O 1.1304(10) 1.1313(10) 0.4567(10) 0.198(4) Uani 1 1 d .

loop_
_atom_site_aniso_label
_atom_site_aniso_U_11
_atom_site_aniso_U_22
_atom_site_aniso_U_33
_atom_site_aniso_U_23
_atom_site_aniso_U_13
_atom_site_aniso_U_12
Co1 0.0296(6) 0.0353(7) 0.0561(10) 0.0251(7) 0.0217(6) 0.0274(5)
O1A 0.035(4) 0.040(4) 0.059(5) 0.022(4) 0.021(4) 0.024(3)
O2A 0.031(3) 0.041(3) 0.045(4) 0.025(3) 0.012(3) 0.025(3)
O3A 0.043(4) 0.103(6) 0.065(6) 0.044(5) 0.023(4) 0.046(4)
O4A 0.027(3) 0.032(3) 0.072(5) 0.016(3) 0.023(3) 0.026(3)
C1A 0.026(4) 0.039(5) 0.029(6) 0.019(5) 0.005(4) 0.021(4)
C2A 0.036(5) 0.042(6) 0.052(7) 0.031(5) 0.018(5) 0.030(4)
C3A 0.050(5) 0.064(6) 0.062(8) 0.037(6) 0.036(5) 0.043(5)
C4A 0.038(5) 0.053(6) 0.038(7) 0.021(5) 0.022(5) 0.038(5)
C5A 0.017(4) 0.036(5) 0.043(7) 0.018(5) 0.010(4) 0.014(4)
C6A 0.031(4) 0.034(5) 0.044(6) 0.012(4) 0.008(4) 0.021(4)
C7A 0.028(5) 0.030(6) 0.076(8) 0.034(6) 0.023(6) 0.018(4)
C8A 0.030(5) 0.053(6) 0.062(8) 0.040(6) 0.023(6) 0.032(5)
N11A 0.025(4) 0.040(4) 0.054(5) 0.022(4) 0.017(4) 0.022(3)
N12A 0.033(4) 0.035(4) 0.054(6) 0.022(4) 0.010(4) 0.018(3)
C11A 0.029(5) 0.025(5) 0.042(6) 0.016(5) 0.014(4) 0.011(4)
C12A 0.026(4) 0.033(5) 0.058(7) 0.021(5) 0.015(4) 0.024(4)
C13A 0.023(4) 0.046(6) 0.044(7) 0.024(5) 0.010(4) 0.017(4)
C14A 0.039(5) 0.028(5) 0.062(7) 0.028(5) 0.018(5) 0.020(4)
C15A 0.033(5) 0.043(6) 0.028(6) 0.014(5) 0.004(4) 0.020(4)
O21A 0.049(4) 0.056(4) 0.117(6) 0.061(4) 0.018(4) 0.036(3)
C21A 0.037(5) 0.039(6) 0.060(7) 0.034(5) 0.010(5) 0.017(4)
C22A 0.031(5) 0.023(5) 0.033(6) 0.011(4) 0.005(4) 0.011(4)
C23A 0.050(5) 0.023(5) 0.073(8) 0.027(5) 0.026(5) 0.023(5)
C24A 0.047(5) 0.035(5) 0.087(8) 0.036(5) 0.034(5) 0.031(5)
N11B 0.026(4) 0.039(4) 0.047(5) 0.019(4) 0.011(4) 0.020(4)
N12B 0.062(5) 0.053(5) 0.078(6) 0.045(5) 0.035(5) 0.040(4)
C11B 0.031(5) 0.044(6) 0.056(7) 0.023(5) 0.014(5) 0.023(5)
C12B 0.035(5) 0.027(5) 0.053(7) 0.021(5) 0.015(5) 0.021(4)
C13B 0.031(5) 0.035(6) 0.069(8) 0.012(5) 0.008(5) 0.014(4)
C14B 0.071(7) 0.070(7) 0.110(10) 0.054(7) 0.040(7) 0.059(6)
C15B 0.042(5) 0.035(5) 0.097(9) 0.032(6) 0.018(6) 0.026(5)
O21B 0.063(4) 0.061(5) 0.116(6) 0.061(5) -0.005(4) 0.018(4)
C21B 0.059(6) 0.042(6) 0.046(7) 0.024(5) 0.016(5) 0.030(5)
C22B 0.048(5) 0.037(5) 0.037(6) 0.026(5) 0.021(5) 0.020(5)
C23B 0.063(6) 0.036(6) 0.062(8) 0.037(6) 0.024(6) 0.025(5)
C24B 0.042(5) 0.047(6) 0.068(8) 0.044(6) 0.015(5) 0.021(5)
O1W 0.058(4) 0.048(4) 0.048(4) 0.023(3) 0.020(3) 0.041(3)
O2W 0.130(6) 0.061(5) 0.096(6) 0.012(4) -0.002(4) 0.071(4)
O3W 0.137(6) 0.177(8) 0.097(7) 0.049(6) 0.052(5) 0.122(6)
O4W 0.106(6) 0.117(6) 0.104(6) 0.052(5) 0.029(5) 0.054(5)
O5W 0.193(9) 0.236(11) 0.234(11) 0.121(9) 0.089(8) 0.153(9)

loop_
_atom_type_symbol
_atom_type_description
_atom_type_scat_dispersion_real
_atom_type_scat_dispersion_imag
_atom_type_scat_source
C C 0.0033 0.0016 'International Tables Vol C Tables 4.2.6.8 and 6.1.1.4'
H H 0.0000 0.0000 'International Tables Vol C Tables 4.2.6.8 and 6.1.1.4'
Co Co 0.3494 0.9721 'International Tables Vol C Tables 4.2.6.8 and 6.1.1.4'
N N 0.0061 0.0033 'International Tables Vol C Tables 4.2.6.8 and 6.1.1.4'
O O 0.0106 0.0060 'International Tables Vol C Tables 4.2.6.8 and 6.1.1.4'

loop_
_geom_angle_atom_site_label_1
_geom_angle_atom_site_label_2
_geom_angle_atom_site_label_3
_geom_angle
_geom_angle_site_symmetry_1
_geom_angle_site_symmetry_3
O4A Co1 O1W 96.37(19) . .
O4A Co1 O1A 162.5(2) . 1_655
O1W Co1 O1A 101.0(2) . 1_655
O4A Co1 N11B 92.0(2) . .
O1W Co1 N11B 88.7(2) . .
O1A Co1 N11B 90.7(2) 1_655 .
O4A Co1 O2A 101.62(19) . 1_655
O1W Co1 O2A 161.87(16) . 1_655
O1A Co1 O2A 61.0(2) 1_655 1_655
N11B Co1 O2A 92.8(2) . 1_655
O4A Co1 N11A 90.4(2) . .
O1W Co1 N11A 87.3(2) . .
O1A Co1 N11A 88.2(2) 1_655 .
N11B Co1 N11A 175.6(3) . .
O2A Co1 N11A 90.3(2) 1_655 .
O4A Co1 C7A 132.0(3) . 1_655
O1W Co1 C7A 131.4(3) . 1_655
O1A Co1 C7A 30.5(2) 1_655 1_655
N11B Co1 C7A 93.1(2) . 1_655
O2A Co1 C7A 30.5(2) 1_655 1_655
N11A Co1 C7A 88.1(2) . 1_655
C7A O1A Co1 89.7(5) . 1_455
C7A O2A Co1 87.5(5) . 1_455
C8A O4A Co1 130.3(6) . .
C2A C1A C6A 122.0(7) . .
C2A C1A C7A 119.6(7) . .
C6A C1A C7A 118.4(8) . .
C1A C2A C3A 119.8(7) . .
C1A C2A H2A 120.1 . .
C3A C2A H2A 120.1 . .
C4A C3A C2A 117.9(8) . .
C4A C3A H3A 121.1 . .
C2A C3A H3A 121.1 . .
C5A C4A C3A 121.7(7) . .
C5A C4A H4A 119.2 . .
C3A C4A H4A 119.2 . .
C4A C5A C6A 120.1(7) . .
C4A C5A C8A 119.7(7) . .
C6A C5A C8A 120.1(8) . .
C1A C6A C5A 118.5(8) . .
C1A C6A H6A 120.8 . .
C5A C6A H6A 120.8 . .
O1A C7A O2A 121.6(7) . .
O1A C7A C1A 120.6(7) . .
O2A C7A C1A 117.8(9) . .
O1A C7A Co1 59.7(4) . 1_455
O2A C7A Co1 62.0(4) . 1_455
C1A C7A Co1 177.9(5) . 1_455
O3A C8A O4A 121.0(8) . .
O3A C8A C5A 121.7(8) . .
O4A C8A C5A 117.3(9) . .
C12A N11A C13A 118.9(6) . .
C12A N11A Co1 125.5(5) . .
C13A N11A Co1 115.4(5) . .
C21A N12A C11A 126.8(6) . .
C21A N12A H12A 116.6 . .
C11A N12A H12A 116.6 . .
C12A C11A C15A 117.3(7) . .
C12A C11A N12A 116.9(7) . .
C15A C11A N12A 125.6(7) . .
N11A C12A C11A 123.7(7) . .
N11A C12A H12B 118.1 . .
C11A C12A H12B 118.1 . .
N11A C13A C14A 120.1(7) . .
N11A C13A H13A 120.0 . .
C14A C13A H13A 120.0 . .
C15A C14A C13A 120.3(7) . .
C15A C14A H14A 119.8 . .
C13A C14A H14A 119.8 . .
C14A C15A C11A 119.7(7) . .
C14A C15A H15A 120.2 . .
C11A C15A H15A 120.2 . .
O21A C21A N12A 122.5(7) . .
O21A C21A C22A 120.9(7) . .
N12A C21A C22A 116.6(6) . .
C24A C22A C23A 119.7(6) 2_545 .
C24A C22A C21A 118.0(7) 2_545 .
C23A C22A C21A 122.3(7) . .
C24A C23A C22A 120.8(7) . .
C24A C23A H23A 119.6 . .
C22A C23A H23A 119.6 . .
C22A C24A C23A 119.5(6) 2_545 .
C22A C24A H24A 120.3 2_545 .
C23A C24A H24A 120.3 . .
C12B N11B C13B 118.0(7) . .
C12B N11B Co1 122.2(5) . .
C13B N11B Co1 118.9(5) . .
C21B N12B C11B 127.5(7) . .
C21B N12B H12C 116.2 . .
C11B N12B H12C 116.2 . .
C12B C11B C15B 119.1(8) . .
C12B C11B N12B 118.2(7) . .
C15B C11B N12B 122.7(8) . .
N11B C12B C11B 123.8(7) . .
N11B C12B H12D 118.1 . .
C11B C12B H12D 118.1 . .
C14B C13B N11B 120.8(7) . .
C14B C13B H13B 119.6 . .
N11B C13B H13B 119.6 . .
C13B C14B C15B 122.1(8) . .
C13B C14B H14B 118.9 . .
C15B C14B H14B 118.9 . .
C11B C15B C14B 116.2(8) . .
C11B C15B H15B 121.9 . .
C14B C15B H15B 121.9 . .
O21B C21B N12B 120.4(8) . .
O21B C21B C22B 121.8(8) . .
N12B C21B C22B 117.8(7) . .
C23B C22B C24B 120.2(7) . 2_876
C23B C22B C21B 124.0(7) . .
C24B C22B C21B 115.8(7) 2_876 .
C22B C23B C24B 120.2(7) . .
C22B C23B H23B 119.9 . .
C24B C23B H23B 119.9 . .
C23B C24B C22B 119.4(7) . 2_876
C23B C24B H24B 120.3 . .
C22B C24B H24B 120.3 2_876 .

loop_
_geom_bond_atom_site_label_1
_geom_bond_atom_site_label_2
_geom_bond_distance
_geom_bond_site_symmetry_2
Co1 O4A 2.018(4) .
Co1 O1W 2.110(5) .
Co1 O1A 2.154(5) 1_655
Co1 N11B 2.171(6) .
Co1 O2A 2.203(5) 1_655
Co1 N11A 2.169(6) .
Co1 C7A 2.493(8) 1_655
O1A C7A 1.266(9) .
O1A Co1 2.154(5) 1_455
O2A C7A 1.265(8) .
O2A Co1 2.203(5) 1_455
O3A C8A 1.254(9) .
O4A C8A 1.271(9) .
C1A C2A 1.352(9) .
C1A C6A 1.389(8) .
C1A C7A 1.551(10) .
C2A C3A 1.407(9) .
C2A H2A 0.9300 .
C3A C4A 1.406(9) .
C3A H3A 0.9300 .
C4A C5A 1.348(9) .
C4A H4A 0.9300 .
C5A C6A 1.399(9) .
C5A C8A 1.498(10) .
C6A H6A 0.9300 .
C7A Co1 2.493(8) 1_455
N11A C12A 1.327(8) .
N11A C13A 1.370(8) .
N12A C21A 1.362(8) .
N12A C11A 1.403(8) .
N12A H12A 0.8600 .
C11A C12A 1.408(9) .
C11A C15A 1.390(9) .
C12A H12B 0.9300 .
C13A C14A 1.407(8) .
C13A H13A 0.9300 .
C14A C15A 1.371(9) .
C14A H14A 0.9300 .
C15A H15A 0.9300 .
O21A C21A 1.221(8) .
C21A C22A 1.488(9) .
C22A C24A 1.387(9) 2_545
C22A C23A 1.395(9) .
C23A C24A 1.399(9) .
C23A H23A 0.9300 .
C24A C22A 1.387(9) 2_545
C24A H24A 0.9300 .
N11B C12B 1.337(8) .
N11B C13B 1.349(8) .
N12B C21B 1.368(9) .
N12B C11B 1.412(9) .
N12B H12C 0.8600 .
C11B C12B 1.386(9) .
C11B C15B 1.387(9) .
C12B H12D 0.9300 .
C13B C14B 1.374(10) .
C13B H13B 0.9300 .
C14B C15B 1.396(10) .
C14B H14B 0.9300 .
C15B H15B 0.9300 .
O21B C21B 1.207(8) .
C21B C22B 1.490(10) .
C22B C23B 1.383(10) .
C22B C24B 1.393(9) 2_876
C23B C24B 1.389(9) .
C23B H23B 0.9300 .
C24B C22B 1.393(9) 2_876
C24B H24B 0.9300 .

loop_
_geom_torsion_atom_site_label_1
_geom_torsion_atom_site_label_2
_geom_torsion_atom_site_label_3
_geom_torsion_atom_site_label_4
_geom_torsion
_geom_torsion_site_symmetry_1
_geom_torsion_site_symmetry_4
O1W Co1 O4A C8A -1.9(6) . .
O1A Co1 O4A C8A 170.6(6) 1_655 .
N11B Co1 O4A C8A -90.9(6) . .
O2A Co1 O4A C8A 175.8(6) 1_655 .
N11A Co1 O4A C8A 85.4(6) . .
C7A Co1 O4A C8A 173.2(6) 1_655 .
C6A C1A C2A C3A -2.8(11) . .
C7A C1A C2A C3A 178.4(6) . .
C1A C2A C3A C4A 2.4(10) . .
C2A C3A C4A C5A -0.1(11) . .
C3A C4A C5A C6A -1.9(11) . .
C3A C4A C5A C8A 175.0(6) . .
C2A C1A C6A C5A 0.9(11) . .
C7A C1A C6A C5A 179.6(6) . .
C4A C5A C6A C1A 1.5(10) . .
C8A C5A C6A C1A -175.4(6) . .
Co1 O1A C7A O2A 3.7(7) 1_455 .
Co1 O1A C7A C1A -177.5(6) 1_455 .
Co1 O2A C7A O1A -3.7(7) 1_455 .
Co1 O2A C7A C1A 177.6(6) 1_455 .
C2A C1A C7A O1A -177.6(7) . .
C6A C1A C7A O1A 3.7(10) . .
C2A C1A C7A O2A 1.2(10) . .
C6A C1A C7A O2A -177.6(7) . .
C2A C1A C7A Co1 85(19) . 1_455
C6A C1A C7A Co1 -94(19) . 1_455
Co1 O4A C8A O3A -8.3(11) . .
Co1 O4A C8A C5A 169.6(5) . .
C4A C5A C8A O3A -170.8(7) . .
C6A C5A C8A O3A 6.1(11) . .
C4A C5A C8A O4A 11.3(10) . .
C6A C5A C8A O4A -171.7(7) . .
O4A Co1 N11A C12A 15.4(6) . .
O1W Co1 N11A C12A 111.7(6) . .
O1A Co1 N11A C12A -147.2(6) 1_655 .
N11B Co1 N11A C12A 138(3) . .
O2A Co1 N11A C12A -86.2(6) 1_655 .
C7A Co1 N11A C12A -116.6(7) 1_655 .
O4A Co1 N11A C13A -159.8(5) . .
O1W Co1 N11A C13A -63.5(5) . .
O1A Co1 N11A C13A 37.6(5) 1_655 .
N11B Co1 N11A C13A -37(3) . .
O2A Co1 N11A C13A 98.5(5) 1_655 .
C7A Co1 N11A C13A 68.2(5) 1_655 .
C21A N12A C11A C12A 175.4(7) . .
C21A N12A C11A C15A -10.5(13) . .
C13A N11A C12A C11A -1.4(11) . .
Co1 N11A C12A C11A -176.4(6) . .
C15A C11A C12A N11A 2.3(12) . .
N12A C11A C12A N11A 176.9(6) . .
C12A N11A C13A C14A 1.2(11) . .
Co1 N11A C13A C14A 176.8(6) . .
N11A C13A C14A C15A -2.1(11) . .
C13A C14A C15A C11A 3.1(12) . .
C12A C11A C15A C14A -3.1(11) . .
N12A C11A C15A C14A -177.2(7) . .
C11A N12A C21A O21A -3.3(14) . .
C11A N12A C21A C22A 174.2(6) . .
O21A C21A C22A C24A -23.4(12) . 2_545
N12A C21A C22A C24A 159.1(7) . 2_545
O21A C21A C22A C23A 154.3(9) . .
N12A C21A C22A C23A -23.3(11) . .
C24A C22A C23A C24A -1.7(13) 2_545 .
C21A C22A C23A C24A -179.3(8) . .
C22A C23A C24A C22A 1.7(13) . 2_545
O4A Co1 N11B C12B 171.5(6) . .
O1W Co1 N11B C12B 75.2(6) . .
O1A Co1 N11B C12B -25.8(6) 1_655 .
O2A Co1 N11B C12B -86.7(6) 1_655 .
N11A Co1 N11B C12B 49(3) . .
C7A Co1 N11B C12B -56.2(6) 1_655 .
O4A Co1 N11B C13B 2.8(6) . .
O1W Co1 N11B C13B -93.6(6) . .
O1A Co1 N11B C13B 165.5(6) 1_655 .
O2A Co1 N11B C13B 104.5(6) 1_655 .
N11A Co1 N11B C13B -120(3) . .
C7A Co1 N11B C13B 135.0(6) 1_655 .
C21B N12B C11B C12B 170.4(8) . .
C21B N12B C11B C15B -9.7(13) . .
C13B N11B C12B C11B -0.4(12) . .
Co1 N11B C12B C11B -169.3(6) . .
C15B C11B C12B N11B 2.2(13) . .
N12B C11B C12B N11B -177.9(7) . .
C12B N11B C13B C14B -0.2(12) . .
Co1 N11B C13B C14B 169.0(6) . .
N11B C13B C14B C15B -0.9(14) . .
C12B C11B C15B C14B -3.1(12) . .
N12B C11B C15B C14B 177.0(8) . .
C13B C14B C15B C11B 2.5(13) . .
C11B N12B C21B O21B -2.0(14) . .
C11B N12B C21B C22B 176.9(7) . .
O21B C21B C22B C23B 165.5(9) . .
N12B C21B C22B C23B -13.4(13) . .
O21B C21B C22B C24B -14.0(13) . 2_876
N12B C21B C22B C24B 167.1(8) . 2_876
C24B C22B C23B C24B 3.8(14) 2_876 .
C21B C22B C23B C24B -175.7(7) . .
C22B C23B C24B C22B -3.8(14) . 2_876
